data_1512701
loop_
_publ_author_name
'Jing-Si Yang'
'Jiang Zhu'
'Rui-Bin Liu'
'Jun Ni'
'Zhi-Duo Chang'
'Tao Hu'
'Jian-Jun Zhang'
'Chang-Gong Meng'

_publ_section_title
;
 Syntheses and characterization of four 2D metal-organic networks based on
 rigid imidazolate/carboxylate functionalized ligand - Effect of the
 torsion of the ligands on crystal structures and properties
;
_journal_name_full
;
Inorganica Chimica Acta
;
_journal_page_first 117
_journal_page_last 126
_journal_volume 393
_journal_year 2012
_chemical_formula_sum 'C24 H25 Cd N5 O6'
_chemical_formula_weight 591.89
_space_group_IT_number 14
_symmetry_cell_setting monoclinic
_symmetry_space_group_name_Hall '-P 2ybc'
_symmetry_space_group_name_H-M 'P 1 21/c 1'
_atom_sites_solution_hydrogens geom
_atom_sites_solution_primary direct
_atom_sites_solution_secondary difmap
_cell_angle_alpha 90.00
_cell_angle_beta 104.7930(10)
_cell_angle_gamma 90.00
_cell_formula_units_Z 4
_cell_length_a 15.2856(16)
_cell_length_b 9.2163(10)
_cell_length_c 18.1367(19)
_cell_measurement_reflns_used 4348
_cell_measurement_temperature 273(2)
_cell_measurement_theta_max 27.42
_cell_measurement_theta_min 2.32
_cell_volume 2470.4(5)
_computing_cell_refinement 'Bruker SMART'
_computing_data_collection 'Bruker SMART'
_computing_data_reduction 'Bruker SAINT'
_computing_molecular_graphics 'Bruker SHELXTL'
_computing_publication_material 'Bruker SHELXTL'
_computing_structure_refinement 'SHELXL-97 (Sheldrick, 1997)'
_computing_structure_solution 'SHELXS-97 (Sheldrick, 1990)'
_diffrn_ambient_temperature 273(2)
_diffrn_measured_fraction_theta_full 0.995
_diffrn_measured_fraction_theta_max 0.995
_diffrn_measurement_device_type 'CCD area detector'
_diffrn_measurement_method 'phi and omega scans'
_diffrn_radiation_monochromator graphite
_diffrn_radiation_source 'fine-focus sealed tube'
_diffrn_radiation_type MoK\a
_diffrn_radiation_wavelength 0.71073
_diffrn_reflns_av_R_equivalents 0.0270
_diffrn_reflns_av_sigmaI/netI 0.0341
_diffrn_reflns_limit_h_max 17
_diffrn_reflns_limit_h_min -18
_diffrn_reflns_limit_k_max 11
_diffrn_reflns_limit_k_min -10
_diffrn_reflns_limit_l_max 18
_diffrn_reflns_limit_l_min -21
_diffrn_reflns_number 11820
_diffrn_reflns_theta_full 25.50
_diffrn_reflns_theta_max 25.50
_diffrn_reflns_theta_min 2.32
_exptl_absorpt_coefficient_mu 0.933
_exptl_absorpt_correction_T_max 0.9133
_exptl_absorpt_correction_T_min 0.6718
_exptl_absorpt_correction_type multi-scan
_exptl_absorpt_process_details 'SADABS (Sheldrick, 1996)'
_exptl_crystal_colour colorless
_exptl_crystal_density_diffrn 1.591
_exptl_crystal_density_meas 0
_exptl_crystal_density_method 'not measured'
_exptl_crystal_description block
_exptl_crystal_F_000 1200
_exptl_crystal_size_max 0.46
_exptl_crystal_size_mid 0.44
_exptl_crystal_size_min 0.10
_refine_diff_density_max 0.404
_refine_diff_density_min -0.281
_refine_diff_density_rms 0.063
_refine_ls_extinction_method none
_refine_ls_goodness_of_fit_ref 1.045
_refine_ls_hydrogen_treatment constr
_refine_ls_matrix_type full
_refine_ls_number_parameters 325
_refine_ls_number_reflns 4576
_refine_ls_number_restraints 0
_refine_ls_restrained_S_all 1.045
_refine_ls_R_factor_all 0.0377
_refine_ls_R_factor_gt 0.0282
_refine_ls_shift/su_max 0.001
_refine_ls_shift/su_mean 0.000
_refine_ls_structure_factor_coef Fsqd
_refine_ls_weighting_details 'calc w=1/[\s^2^(Fo^2^)+(0.0375P)^2^+0.1804P] where P=(Fo^2^+2Fc^2^)/3'
_refine_ls_weighting_scheme calc
_refine_ls_wR_factor_gt 0.0687
_refine_ls_wR_factor_ref 0.0727
_reflns_number_gt 3799
_reflns_number_total 4576
_reflns_threshold_expression >2sigma(I)
_cod_data_source_file ICA-2013-394-117-126-4.cif
_cod_data_source_block q1
_cod_original_cell_volume 2470.3(5)
_cod_original_sg_symbol_H-M P2(1)/c
_cod_database_code 1512701

loop_
_symmetry_equiv_pos_as_xyz
'x, y, z'
'-x, y+1/2, -z+1/2'
'-x, -y, -z'
'x, -y-1/2, z-1/2'

loop_
_atom_site_label
_atom_site_type_symbol
_atom_site_fract_x
_atom_site_fract_y
_atom_site_fract_z
_atom_site_U_iso_or_equiv
_atom_site_adp_type
_atom_site_occupancy
_atom_site_symmetry_multiplicity
_atom_site_calc_flag
_atom_site_refinement_flags
Cd1 Cd 0.624077(12) 1.10651(2) 0.710103(10) 0.02922(8) Uani 1 1 d .
O1 O 0.21133(14) 0.8513(2) 0.25409(13) 0.0515(6) Uani 1 1 d .
O2 O 0.27718(13) 0.9881(2) 0.35163(11) 0.0445(5) Uani 1 1 d .
O3 O 0.10298(15) 0.8297(3) 0.48126(12) 0.0554(6) Uani 1 1 d .
O4 O 0.25330(14) 1.2436(2) 0.44730(11) 0.0465(5) Uani 1 1 d .
O5 O 0.68975(15) 0.9308(2) 0.81359(12) 0.0491(6) Uani 1 1 d .
O6 O 0.56772(14) 1.2333(2) 0.59525(11) 0.0464(5) Uani 1 1 d .
N1 N 0.49414(15) 0.9848(2) 0.70173(12) 0.0325(5) Uani 1 1 d .
N2 N 0.40837(15) 0.7987(2) 0.72658(12) 0.0325(5) Uani 1 1 d .
N3 N 0.16210(15) 1.0420(3) 0.44650(12) 0.0348(5) Uani 1 1 d .
N4 N 0.8238(2) 0.8281(4) 0.86693(18) 0.0633(8) Uani 1 1 d .
N5 N 0.56726(19) 1.3450(3) 0.48655(15) 0.0504(7) Uani 1 1 d .
C1 C 0.48662(19) 0.8702(3) 0.74525(15) 0.0348(6) Uani 1 1 d .
H1A H 0.5336 0.8421 0.7863 0.042 Uiso 1 1 calc R
C2 C 0.41082(18) 0.9894(3) 0.64901(14) 0.0289(6) Uani 1 1 d .
C3 C 0.35828(18) 0.8721(3) 0.66381(15) 0.0285(6) Uani 1 1 d .
C4 C 0.37749(19) 1.0862(3) 0.58873(15) 0.0334(6) Uani 1 1 d .
H4A H 0.4100 1.1672 0.5804 0.040 Uiso 1 1 calc R
C5 C 0.27278(18) 0.8413(3) 0.61715(15) 0.0327(6) Uani 1 1 d .
H5A H 0.2379 0.7643 0.6268 0.039 Uiso 1 1 calc R
C6 C 0.29355(18) 1.0531(3) 0.54292(15) 0.0314(6) Uani 1 1 d .
C7 C 0.24362(18) 0.9325(3) 0.55600(15) 0.0317(6) Uani 1 1 d .
C8 C 0.23938(19) 1.1294(3) 0.47409(16) 0.0345(6) Uani 1 1 d .
C9 C 0.16122(19) 0.9224(3) 0.49326(16) 0.0352(7) Uani 1 1 d .
C10 C 0.09765(19) 1.0569(3) 0.37374(16) 0.0360(7) Uani 1 1 d .
C11 C 0.0149(2) 1.1180(3) 0.37140(19) 0.0471(8) Uani 1 1 d .
H11A H 0.0034 1.1547 0.4157 0.057 Uiso 1 1 calc R
C12 C -0.0508(2) 1.1247(4) 0.3037(2) 0.0592(10) Uani 1 1 d .
H12A H -0.1061 1.1685 0.3020 0.071 Uiso 1 1 calc R
C13 C -0.0349(2) 1.0671(4) 0.2387(2) 0.0601(10) Uani 1 1 d .
H13A H -0.0796 1.0701 0.1931 0.072 Uiso 1 1 calc R
C14 C 0.0477(2) 1.0047(4) 0.24121(17) 0.0482(8) Uani 1 1 d .
H14A H 0.0577 0.9649 0.1970 0.058 Uiso 1 1 calc R
C15 C 0.11620(18) 0.9998(3) 0.30799(16) 0.0354(7) Uani 1 1 d .
C16 C 0.2074(2) 0.9398(3) 0.30515(17) 0.0373(7) Uani 1 1 d .
C17 C 0.8922(3) 0.7144(5) 0.8716(3) 0.0899(15) Uani 1 1 d .
H17A H 0.8714 0.6460 0.8310 0.135 Uiso 1 1 calc R
H17B H 0.9020 0.6653 0.9198 0.135 Uiso 1 1 calc R
H17C H 0.9478 0.7574 0.8673 0.135 Uiso 1 1 calc R
C18 C 0.8432(3) 0.9413(5) 0.9254(2) 0.0766(12) Uani 1 1 d .
H18A H 0.7940 1.0092 0.9162 0.115 Uiso 1 1 calc R
H18B H 0.8978 0.9910 0.9237 0.115 Uiso 1 1 calc R
H18C H 0.8505 0.8980 0.9748 0.115 Uiso 1 1 calc R
C19 C 0.7287(3) 0.7161(4) 0.7541(2) 0.0735(11) Uani 1 1 d .
H19A H 0.6711 0.7337 0.7189 0.110 Uiso 1 1 calc R
H19B H 0.7280 0.6230 0.7776 0.110 Uiso 1 1 calc R
H19C H 0.7752 0.7176 0.7271 0.110 Uiso 1 1 calc R
C20 C 0.7474(2) 0.8331(4) 0.8149(2) 0.0523(8) Uani 1 1 d .
C21 C 0.6012(3) 1.4515(4) 0.4404(2) 0.0701(11) Uani 1 1 d .
H21A H 0.6542 1.4979 0.4713 0.105 Uiso 1 1 calc R
H21B H 0.5554 1.5230 0.4213 0.105 Uiso 1 1 calc R
H21C H 0.6163 1.4031 0.3984 0.105 Uiso 1 1 calc R
C22 C 0.4866(3) 1.2651(4) 0.44803(18) 0.0629(10) Uani 1 1 d .
H22A H 0.4707 1.1984 0.4831 0.094 Uiso 1 1 calc R
H22B H 0.4981 1.2124 0.4058 0.094 Uiso 1 1 calc R
H22C H 0.4376 1.3318 0.4297 0.094 Uiso 1 1 calc R
C23 C 0.6928(3) 1.3922(4) 0.5977(2) 0.0700(11) Uani 1 1 d .
H23A H 0.7116 1.3616 0.6500 0.105 Uiso 1 1 calc R
H23B H 0.6845 1.4955 0.5956 0.105 Uiso 1 1 calc R
H23C H 0.7383 1.3662 0.5721 0.105 Uiso 1 1 calc R
C24 C 0.6047(2) 1.3187(3) 0.55904(17) 0.0430(7) Uani 1 1 d .

loop_
_atom_site_aniso_label
_atom_site_aniso_U_11
_atom_site_aniso_U_22
_atom_site_aniso_U_33
_atom_site_aniso_U_23
_atom_site_aniso_U_13
_atom_site_aniso_U_12
Cd1 0.02351(12) 0.03108(13) 0.03378(13) -0.00383(8) 0.00861(8) -0.00102(8)
O1 0.0386(13) 0.0537(14) 0.0638(14) -0.0159(12) 0.0162(11) -0.0022(10)
O2 0.0260(11) 0.0607(14) 0.0471(12) -0.0097(10) 0.0098(9) 0.0029(10)
O3 0.0395(13) 0.0602(14) 0.0584(14) 0.0125(12) -0.0023(10) -0.0197(12)
O4 0.0483(14) 0.0375(12) 0.0515(13) 0.0117(10) 0.0085(10) -0.0040(10)
O5 0.0395(13) 0.0583(14) 0.0505(13) 0.0111(11) 0.0132(10) 0.0145(11)
O6 0.0392(12) 0.0560(14) 0.0436(12) 0.0143(10) 0.0100(9) -0.0028(10)
N1 0.0271(13) 0.0356(13) 0.0334(12) 0.0000(10) 0.0055(10) -0.0051(10)
N2 0.0290(13) 0.0330(13) 0.0356(12) 0.0043(10) 0.0082(10) -0.0044(10)
N3 0.0273(13) 0.0404(14) 0.0359(13) 0.0055(11) 0.0069(10) 0.0002(11)
N4 0.0407(18) 0.067(2) 0.085(2) 0.0254(18) 0.0202(16) 0.0150(15)
N5 0.0554(18) 0.0577(17) 0.0447(16) 0.0109(13) 0.0248(14) 0.0086(14)
C1 0.0323(16) 0.0378(17) 0.0333(15) 0.0048(13) 0.0064(12) 0.0010(13)
C2 0.0264(14) 0.0283(15) 0.0318(14) -0.0035(11) 0.0074(11) -0.0031(11)
C3 0.0286(15) 0.0265(14) 0.0327(14) -0.0012(11) 0.0123(12) -0.0001(11)
C4 0.0312(16) 0.0288(15) 0.0405(16) 0.0033(12) 0.0095(12) -0.0042(12)
C5 0.0265(15) 0.0314(15) 0.0404(16) 0.0022(13) 0.0085(12) -0.0062(12)
C6 0.0288(15) 0.0310(15) 0.0346(15) 0.0022(12) 0.0082(12) -0.0015(12)
C7 0.0260(15) 0.0322(15) 0.0373(15) 0.0016(12) 0.0087(12) -0.0035(12)
C8 0.0316(16) 0.0332(16) 0.0396(16) 0.0038(13) 0.0111(13) 0.0022(12)
C9 0.0261(15) 0.0403(17) 0.0405(16) 0.0031(13) 0.0108(12) -0.0018(13)
C10 0.0280(15) 0.0353(16) 0.0453(17) 0.0092(13) 0.0105(13) 0.0043(12)
C11 0.0346(18) 0.052(2) 0.0559(19) 0.0062(15) 0.0141(15) 0.0118(15)
C12 0.0332(19) 0.068(2) 0.075(3) 0.021(2) 0.0117(17) 0.0213(17)
C13 0.0335(19) 0.085(3) 0.055(2) 0.0194(19) -0.0009(16) 0.0083(18)
C14 0.0396(19) 0.065(2) 0.0384(17) 0.0027(15) 0.0061(14) -0.0014(16)
C15 0.0273(15) 0.0394(17) 0.0396(16) 0.0069(13) 0.0090(12) 0.0011(12)
C16 0.0316(17) 0.0399(17) 0.0422(17) 0.0058(14) 0.0128(13) 0.0024(13)
C17 0.062(3) 0.079(3) 0.136(4) 0.048(3) 0.039(3) 0.036(2)
C18 0.065(3) 0.089(3) 0.069(3) 0.009(2) 0.006(2) -0.003(2)
C19 0.090(3) 0.057(2) 0.084(3) 0.001(2) 0.040(2) -0.002(2)
C20 0.040(2) 0.061(2) 0.060(2) 0.0185(18) 0.0224(17) 0.0000(18)
C21 0.102(3) 0.061(2) 0.061(2) 0.0201(19) 0.045(2) 0.014(2)
C22 0.068(3) 0.080(3) 0.0394(18) -0.0036(18) 0.0119(17) 0.013(2)
C23 0.056(3) 0.060(3) 0.089(3) 0.016(2) 0.010(2) -0.0141(19)
C24 0.0416(18) 0.0427(18) 0.0476(18) 0.0052(15) 0.0169(15) 0.0085(15)

loop_
_atom_type_symbol
_atom_type_description
_atom_type_scat_dispersion_real
_atom_type_scat_dispersion_imag
_atom_type_scat_source
C C 0.0033 0.0016 'International Tables Vol C Tables 4.2.6.8 and 6.1.1.4'
H H 0.0000 0.0000 'International Tables Vol C Tables 4.2.6.8 and 6.1.1.4'
N N 0.0061 0.0033 'International Tables Vol C Tables 4.2.6.8 and 6.1.1.4'
O O 0.0106 0.0060 'International Tables Vol C Tables 4.2.6.8 and 6.1.1.4'
Cd Cd -0.8075 1.2024 'International Tables Vol C Tables 4.2.6.8 and 6.1.1.4'

loop_
_geom_angle_atom_site_label_1
_geom_angle_atom_site_label_2
_geom_angle_atom_site_label_3
_geom_angle
_geom_angle_site_symmetry_1
_geom_angle_site_symmetry_3
N2 Cd1 N1 97.00(8) 2_656 .
N2 Cd1 O2 145.14(8) 2_656 3_676
N1 Cd1 O2 117.47(8) . 3_676
N2 Cd1 O6 88.98(8) 2_656 .
N1 Cd1 O6 94.04(8) . .
O2 Cd1 O6 83.87(7) 3_676 .
N2 Cd1 O1 94.88(8) 2_656 3_676
N1 Cd1 O1 156.94(8) . 3_676
O2 Cd1 O1 55.09(7) 3_676 3_676
O6 Cd1 O1 105.88(7) . 3_676
N2 Cd1 O5 103.18(8) 2_656 .
N1 Cd1 O5 84.58(8) . .
O2 Cd1 O5 86.05(7) 3_676 .
O6 Cd1 O5 167.83(7) . .
O1 Cd1 O5 73.49(8) 3_676 .
N2 Cd1 C16 121.46(9) 2_656 3_676
N1 Cd1 C16 139.82(9) . 3_676
O2 Cd1 C16 27.76(8) 3_676 3_676
O6 Cd1 C16 97.55(8) . 3_676
O1 Cd1 C16 27.52(8) 3_676 3_676
O5 Cd1 C16 76.24(8) . 3_676
C16 O1 Cd1 86.60(17) . 3_676
C16 O2 Cd1 95.19(17) . 3_676
C20 O5 Cd1 128.81(19) . .
C24 O6 Cd1 131.8(2) . .
C1 N1 C2 103.2(2) . .
C1 N1 Cd1 124.01(18) . .
C2 N1 Cd1 132.15(17) . .
C1 N2 C3 104.0(2) . .
C1 N2 Cd1 124.35(18) . 2_646
C3 N2 Cd1 131.68(18) . 2_646
C9 N3 C8 111.9(2) . .
C9 N3 C10 121.6(2) . .
C8 N3 C10 125.9(2) . .
C20 N4 C18 118.6(3) . .
C20 N4 C17 124.2(4) . .
C18 N4 C17 117.2(3) . .
C24 N5 C22 119.1(3) . .
C24 N5 C21 124.5(3) . .
C22 N5 C21 116.4(3) . .
N2 C1 N1 116.5(2) . .
N2 C1 H1A 121.7 . .
N1 C1 H1A 121.7 . .
N1 C2 C4 130.2(2) . .
N1 C2 C3 108.2(2) . .
C4 C2 C3 121.6(2) . .
N2 C3 C5 129.8(2) . .
N2 C3 C2 108.1(2) . .
C5 C3 C2 122.1(2) . .
C6 C4 C2 115.3(2) . .
C6 C4 H4A 122.3 . .
C2 C4 H4A 122.3 . .
C7 C5 C3 115.3(2) . .
C7 C5 H5A 122.4 . .
C3 C5 H5A 122.4 . .
C4 C6 C7 122.6(3) . .
C4 C6 C8 129.5(2) . .
C7 C6 C8 107.9(2) . .
C5 C7 C6 123.0(3) . .
C5 C7 C9 128.6(2) . .
C6 C7 C9 108.4(2) . .
O4 C8 N3 125.1(3) . .
O4 C8 C6 129.5(3) . .
N3 C8 C6 105.3(2) . .
O3 C9 N3 124.7(3) . .
O3 C9 C7 128.9(3) . .
N3 C9 C7 106.4(2) . .
C11 C10 C15 120.9(3) . .
C11 C10 N3 118.5(3) . .
C15 C10 N3 120.4(2) . .
C10 C11 C12 120.2(3) . .
C10 C11 H11A 119.9 . .
C12 C11 H11A 119.9 . .
C13 C12 C11 120.0(3) . .
C13 C12 H12A 120.0 . .
C11 C12 H12A 120.0 . .
C12 C13 C14 119.8(3) . .
C12 C13 H13A 120.1 . .
C14 C13 H13A 120.1 . .
C13 C14 C15 121.6(3) . .
C13 C14 H14A 119.2 . .
C15 C14 H14A 119.2 . .
C14 C15 C10 117.5(3) . .
C14 C15 C16 118.7(3) . .
C10 C15 C16 123.8(3) . .
O1 C16 O2 122.3(3) . .
O1 C16 C15 118.9(3) . .
O2 C16 C15 118.6(3) . .
O1 C16 Cd1 65.89(15) . 3_676
O2 C16 Cd1 57.06(14) . 3_676
C15 C16 Cd1 167.1(2) . 3_676
N4 C17 H17A 109.5 . .
N4 C17 H17B 109.5 . .
H17A C17 H17B 109.5 . .
N4 C17 H17C 109.5 . .
H17A C17 H17C 109.5 . .
H17B C17 H17C 109.5 . .
N4 C18 H18A 109.5 . .
N4 C18 H18B 109.5 . .
H18A C18 H18B 109.5 . .
N4 C18 H18C 109.5 . .
H18A C18 H18C 109.5 . .
H18B C18 H18C 109.5 . .
C20 C19 H19A 109.5 . .
C20 C19 H19B 109.5 . .
H19A C19 H19B 109.5 . .
C20 C19 H19C 109.5 . .
H19A C19 H19C 109.5 . .
H19B C19 H19C 109.5 . .
O5 C20 N4 122.3(4) . .
O5 C20 C19 119.7(3) . .
N4 C20 C19 118.0(3) . .
N5 C21 H21A 109.5 . .
N5 C21 H21B 109.5 . .
H21A C21 H21B 109.5 . .
N5 C21 H21C 109.5 . .
H21A C21 H21C 109.5 . .
H21B C21 H21C 109.5 . .
N5 C22 H22A 109.5 . .
N5 C22 H22B 109.5 . .
H22A C22 H22B 109.5 . .
N5 C22 H22C 109.5 . .
H22A C22 H22C 109.5 . .
H22B C22 H22C 109.5 . .
C24 C23 H23A 109.5 . .
C24 C23 H23B 109.5 . .
H23A C23 H23B 109.5 . .
C24 C23 H23C 109.5 . .
H23A C23 H23C 109.5 . .
H23B C23 H23C 109.5 . .
O6 C24 N5 120.1(3) . .
O6 C24 C23 120.5(3) . .
N5 C24 C23 119.3(3) . .

loop_
_geom_bond_atom_site_label_1
_geom_bond_atom_site_label_2
_geom_bond_distance
_geom_bond_site_symmetry_2
Cd1 N2 2.235(2) 2_656
Cd1 N1 2.252(2) .
Cd1 O2 2.2704(19) 3_676
Cd1 O6 2.3516(19) .
Cd1 O1 2.463(2) 3_676
Cd1 O5 2.488(2) .
Cd1 C16 2.694(3) 3_676
O1 C16 1.247(3) .
O1 Cd1 2.463(2) 3_676
O2 C16 1.260(3) .
O2 Cd1 2.2704(19) 3_676
O3 C9 1.213(3) .
O4 C8 1.201(3) .
O5 C20 1.256(4) .
O6 C24 1.249(3) .
N1 C1 1.341(3) .
N1 C2 1.384(3) .
N2 C1 1.331(3) .
N2 C3 1.376(3) .
N2 Cd1 2.235(2) 2_646
N3 C9 1.393(3) .
N3 C8 1.411(4) .
N3 C10 1.438(4) .
N4 C20 1.301(4) .
N4 C18 1.464(5) .
N4 C17 1.467(4) .
N5 C24 1.316(4) .
N5 C22 1.453(4) .
N5 C21 1.468(4) .
C1 H1A 0.9300 .
C2 C4 1.402(4) .
C2 C3 1.413(4) .
C3 C5 1.393(4) .
C4 C6 1.373(4) .
C4 H4A 0.9300 .
C5 C7 1.372(4) .
C5 H5A 0.9300 .
C6 C7 1.402(4) .
C6 C8 1.487(4) .
C7 C9 1.469(4) .
C10 C11 1.375(4) .
C10 C15 1.397(4) .
C11 C12 1.375(5) .
C11 H11A 0.9300 .
C12 C13 1.370(5) .
C12 H12A 0.9300 .
C13 C14 1.377(5) .
C13 H13A 0.9300 .
C14 C15 1.385(4) .
C14 H14A 0.9300 .
C15 C16 1.513(4) .
C16 Cd1 2.694(3) 3_676
C17 H17A 0.9600 .
C17 H17B 0.9600 .
C17 H17C 0.9600 .
C18 H18A 0.9600 .
C18 H18B 0.9600 .
C18 H18C 0.9600 .
C19 C20 1.517(5) .
C19 H19A 0.9600 .
C19 H19B 0.9600 .
C19 H19C 0.9600 .
C21 H21A 0.9600 .
C21 H21B 0.9600 .
C21 H21C 0.9600 .
C22 H22A 0.9600 .
C22 H22B 0.9600 .
C22 H22C 0.9600 .
C23 C24 1.510(5) .
C23 H23A 0.9600 .
C23 H23B 0.9600 .
C23 H23C 0.9600 .
